data_4038566
loop_
_publ_author_name
'Zhang, Xiaofei'
'Zhu, Peiyuan'
'Zhang, Ruihong'
'Li, Xiang'
'Yao, Tuanli'

_publ_section_title
;
 Visible-light-induced decarboxylative cyclization of
 2-alkenylarylisocyanides with \a-oxocarboxylic acids: direct access to
 2-acylindoles.
;
_journal_name_full 'The Journal of organic chemistry'
_journal_paper_doi 10.1021/acs.joc.0c00039
_journal_year 2020
_chemical_formula_sum 'C19 H17 N O3'
_chemical_formula_weight 307.33
_space_group_crystal_system triclinic
_space_group_IT_number 2
_space_group_name_Hall '-P 1'
_space_group_name_H-M_alt 'P -1'
_atom_sites_solution_hydrogens geom
_audit_creation_method SHELXL-2014/7
_cell_angle_alpha 111.127(10)
_cell_angle_beta 92.434(10)
_cell_angle_gamma 96.953(11)
_cell_formula_units_Z 2
_cell_length_a 6.9345(17)
_cell_length_b 11.057(3)
_cell_length_c 11.166(2)
_cell_measurement_reflns_used 620
_cell_measurement_temperature 107(2)
_cell_measurement_theta_max 20.03
_cell_measurement_theta_min 2.97
_cell_volume 789.3(3)
_computing_structure_refinement 'SHELXL-2014/7 (Sheldrick, 2014)'
_diffrn_ambient_temperature 107(2)
_diffrn_measured_fraction_theta_full 0.986
_diffrn_measured_fraction_theta_max 0.964
_diffrn_measurement_device_type 'Bruker APEX-II CCD'
_diffrn_measurement_method '\f and \w scans'
_diffrn_radiation_type MoK\a
_diffrn_radiation_wavelength 0.71073
_diffrn_reflns_av_R_equivalents 0.1307
_diffrn_reflns_av_unetI/netI 0.2464
_diffrn_reflns_Laue_measured_fraction_full 0.986
_diffrn_reflns_Laue_measured_fraction_max 0.964
_diffrn_reflns_limit_h_max 9
_diffrn_reflns_limit_h_min -7
_diffrn_reflns_limit_k_max 14
_diffrn_reflns_limit_k_min -14
_diffrn_reflns_limit_l_max 14
_diffrn_reflns_limit_l_min -13
_diffrn_reflns_number 7982
_diffrn_reflns_point_group_measured_fraction_full 0.986
_diffrn_reflns_point_group_measured_fraction_max 0.964
_diffrn_reflns_theta_full 25.242
_diffrn_reflns_theta_max 27.998
_diffrn_reflns_theta_min 2.972
_exptl_absorpt_coefficient_mu 0.088
_exptl_absorpt_correction_type none
_exptl_crystal_colour colourless
_exptl_crystal_density_diffrn 1.293
_exptl_crystal_description block
_exptl_crystal_F_000 324
_exptl_crystal_size_max 0.150
_exptl_crystal_size_mid 0.140
_exptl_crystal_size_min 0.130
_refine_diff_density_max 0.327
_refine_diff_density_min -0.346
_refine_diff_density_rms 0.081
_refine_ls_extinction_method none
_refine_ls_goodness_of_fit_ref 1.059
_refine_ls_hydrogen_treatment constr
_refine_ls_matrix_type full
_refine_ls_number_parameters 209
_refine_ls_number_reflns 3676
_refine_ls_number_restraints 0
_refine_ls_restrained_S_all 1.059
_refine_ls_R_factor_all 0.2990
_refine_ls_R_factor_gt 0.1010
_refine_ls_shift/su_max 0.000
_refine_ls_shift/su_mean 0.000
_refine_ls_structure_factor_coef Fsqd
_refine_ls_weighting_details 'w=1/[\s^2^(Fo^2^)+(0.0980P)^2^+0.0655P] where P=(Fo^2^+2Fc^2^)/3'
_refine_ls_weighting_scheme calc
_refine_ls_wR_factor_gt 0.2206
_refine_ls_wR_factor_ref 0.3050
_reflns_Friedel_coverage 0.000
_reflns_number_gt 1163
_reflns_number_total 3676
_reflns_threshold_expression 'I > 2\s(I)'
_cod_data_source_file jo0c00039_si_002.cif
_cod_data_source_block SUST_2136_0m
_cod_database_code 4038566
_shelx_shelxl_version_number 2014/7
_shelx_space_group_comment
;
The symmetry employed for this shelxl refinement is uniquely defined
by the following loop, which should always be used as a source of
symmetry information in preference to the above space-group names.
They are only intended as comments.
;
_shelx_estimated_absorpt_t_min 0.987
_shelx_estimated_absorpt_t_max 0.989

loop_
_space_group_symop_operation_xyz
'x, y, z'
'-x, -y, -z'

loop_
_atom_site_label
_atom_site_type_symbol
_atom_site_fract_x
_atom_site_fract_y
_atom_site_fract_z
_atom_site_U_iso_or_equiv
_atom_site_adp_type
_atom_site_occupancy
_atom_site_site_symmetry_order
_atom_site_calc_flag
_atom_site_refinement_flags_posn
_atom_site_refinement_flags_adp
_atom_site_refinement_flags_occupancy
_atom_site_disorder_assembly
_atom_site_disorder_group
C1 C 0.2130(7) 0.8782(6) 0.3543(5) 0.0555(16) Uani 1 1 d . . . . .
H1 H 0.1803 0.8973 0.2802 0.067 Uiso 1 1 calc R U . . .
C2 C 0.2345(8) 0.9767(6) 0.4741(6) 0.0636(18) Uani 1 1 d . . . . .
H2 H 0.2194 1.0637 0.4831 0.076 Uiso 1 1 calc R U . . .
C3 C 0.2785(8) 0.9468(7) 0.5806(6) 0.069(2) Uani 1 1 d . . . . .
H3 H 0.2930 1.0137 0.6640 0.083 Uiso 1 1 calc R U . . .
C4 C 0.3016(8) 0.8217(6) 0.5676(5) 0.0552(16) Uani 1 1 d . . . . .
H4 H 0.3318 0.8028 0.6422 0.066 Uiso 1 1 calc R U . . .
C5 C 0.2817(7) 0.7227(6) 0.4478(5) 0.0508(15) Uani 1 1 d . . . . .
H5 H 0.2977 0.6360 0.4395 0.061 Uiso 1 1 calc R U . . .
C6 C 0.2382(6) 0.7514(5) 0.3400(5) 0.0394(13) Uani 1 1 d . . . . .
C7 C 0.2025(7) 0.6468(6) 0.2092(5) 0.0453(14) Uani 1 1 d . . . . .
C8 C 0.3198(7) 0.5385(6) 0.1685(5) 0.0442(14) Uani 1 1 d . . . . .
C9 C 0.5065(7) 0.5265(6) 0.2054(5) 0.0445(14) Uani 1 1 d . . . . .
C10 C 0.5386(7) 0.3987(6) 0.1253(5) 0.0473(15) Uani 1 1 d . . . . .
C11 C 0.3669(8) 0.3367(6) 0.0397(5) 0.0482(15) Uani 1 1 d . . . . .
C12 C 0.3491(9) 0.2118(7) -0.0516(5) 0.070(2) Uani 1 1 d . . . . .
H12 H 0.2346 0.1743 -0.1093 0.084 Uiso 1 1 calc R U . . .
C13 C 0.5026(10) 0.1434(7) -0.0561(6) 0.074(2) Uani 1 1 d . . . . .
H13 H 0.4935 0.0556 -0.1155 0.089 Uiso 1 1 calc R U . . .
C14 C 0.6762(9) 0.2038(7) 0.0282(6) 0.074(2) Uani 1 1 d . . . . .
H14 H 0.7835 0.1565 0.0217 0.089 Uiso 1 1 calc R U . . .
C15 C 0.6913(8) 0.3255(6) 0.1164(5) 0.0615(17) Uani 1 1 d . . . . .
H15 H 0.8068 0.3623 0.1733 0.074 Uiso 1 1 calc R U . . .
C16 C 0.6568(7) 0.6274(5) 0.3026(5) 0.0438(14) Uani 1 1 d . . . . .
H16A H 0.7775 0.6360 0.2602 0.053 Uiso 1 1 calc R U . . .
H16B H 0.6084 0.7131 0.3301 0.053 Uiso 1 1 calc R U . . .
C17 C 0.7062(8) 0.5981(7) 0.4189(6) 0.0543(16) Uani 1 1 d . . . . .
C18 C 0.8148(9) 0.6865(6) 0.6416(5) 0.0675(19) Uani 1 1 d . . . . .
H18A H 0.9356 0.6459 0.6342 0.081 Uiso 1 1 calc R U . . .
H18B H 0.7094 0.6286 0.6600 0.081 Uiso 1 1 calc R U . . .
C19 C 0.8468(9) 0.8199(7) 0.7474(5) 0.085(2) Uani 1 1 d . . . . .
H19A H 0.9487 0.8769 0.7268 0.127 Uiso 1 1 calc R U . . .
H19B H 0.8873 0.8119 0.8291 0.127 Uiso 1 1 calc R U . . .
H19C H 0.7251 0.8579 0.7554 0.127 Uiso 1 1 calc R U . . .
N1 N 0.2393(6) 0.4283(5) 0.0682(4) 0.0529(13) Uani 1 1 d . . . . .
H1A H 0.1232 0.4170 0.0274 0.063 Uiso 1 1 calc R U . . .
O1 O 0.0642(5) 0.6463(4) 0.1352(4) 0.0641(12) Uani 1 1 d . . . . .
O2 O 0.7071(8) 0.4910(5) 0.4205(4) 0.0992(18) Uani 1 1 d . . . . .
O3 O 0.7609(5) 0.7048(4) 0.5229(4) 0.0578(11) Uani 1 1 d . . . . .

loop_
_atom_site_aniso_label
_atom_site_aniso_U_11
_atom_site_aniso_U_22
_atom_site_aniso_U_33
_atom_site_aniso_U_23
_atom_site_aniso_U_13
_atom_site_aniso_U_12
C1 0.055(3) 0.070(5) 0.046(4) 0.024(3) 0.004(3) 0.019(3)
C2 0.062(4) 0.063(5) 0.067(5) 0.022(4) 0.010(3) 0.022(3)
C3 0.060(4) 0.089(6) 0.043(4) 0.003(4) 0.013(3) 0.019(4)
C4 0.059(4) 0.059(5) 0.041(3) 0.011(3) -0.001(3) 0.012(3)
C5 0.048(3) 0.062(4) 0.048(4) 0.026(3) 0.003(3) 0.013(3)
C6 0.037(3) 0.051(4) 0.037(3) 0.020(3) 0.005(2) 0.017(3)
C7 0.037(3) 0.062(4) 0.043(3) 0.026(3) 0.006(3) 0.006(3)
C8 0.037(3) 0.065(4) 0.034(3) 0.020(3) 0.004(2) 0.010(3)
C9 0.044(3) 0.062(4) 0.033(3) 0.022(3) 0.007(2) 0.011(3)
C10 0.043(3) 0.071(5) 0.040(3) 0.029(3) 0.018(3) 0.021(3)
C11 0.059(3) 0.045(4) 0.038(3) 0.010(3) 0.012(3) 0.012(3)
C12 0.073(4) 0.101(6) 0.038(3) 0.024(4) 0.008(3) 0.023(4)
C13 0.107(5) 0.071(5) 0.049(4) 0.015(3) 0.025(4) 0.041(4)
C14 0.073(4) 0.096(6) 0.057(4) 0.019(4) 0.012(4) 0.047(4)
C15 0.061(4) 0.075(5) 0.049(4) 0.016(3) 0.009(3) 0.028(3)
C16 0.042(3) 0.050(4) 0.045(3) 0.022(3) 0.002(2) 0.013(3)
C17 0.052(3) 0.072(5) 0.054(4) 0.039(4) -0.001(3) 0.016(3)
C18 0.072(4) 0.091(6) 0.040(4) 0.032(4) -0.012(3) -0.001(4)
C19 0.091(5) 0.106(7) 0.044(4) 0.020(4) 0.002(4) -0.008(4)
N1 0.045(3) 0.070(4) 0.039(3) 0.015(3) -0.004(2) 0.013(3)
O1 0.048(2) 0.087(3) 0.052(2) 0.015(2) -0.0103(19) 0.025(2)
O2 0.166(5) 0.078(4) 0.058(3) 0.033(3) -0.028(3) 0.018(4)
O3 0.064(2) 0.069(3) 0.042(2) 0.023(2) -0.0030(19) 0.009(2)

loop_
_atom_type_symbol
_atom_type_description
_atom_type_scat_dispersion_real
_atom_type_scat_dispersion_imag
_atom_type_scat_source
C C 0.0033 0.0016 'International Tables Vol C Tables 4.2.6.8 and 6.1.1.4'
H H 0.0000 0.0000 'International Tables Vol C Tables 4.2.6.8 and 6.1.1.4'
N N 0.0061 0.0033 'International Tables Vol C Tables 4.2.6.8 and 6.1.1.4'
O O 0.0106 0.0060 'International Tables Vol C Tables 4.2.6.8 and 6.1.1.4'

loop_
_geom_angle_atom_site_label_1
_geom_angle_atom_site_label_2
_geom_angle_atom_site_label_3
_geom_angle
_geom_angle_site_symmetry_1
_geom_angle_site_symmetry_3
_geom_angle_publ_flag
C2 C1 C6 121.0(5) . . ?
C2 C1 H1 119.5 . . ?
C6 C1 H1 119.5 . . ?
C1 C2 C3 118.7(6) . . ?
C1 C2 H2 120.6 . . ?
C3 C2 H2 120.6 . . ?
C4 C3 C2 120.7(6) . . ?
C4 C3 H3 119.7 . . ?
C2 C3 H3 119.7 . . ?
C3 C4 C5 120.9(6) . . ?
C3 C4 H4 119.5 . . ?
C5 C4 H4 119.5 . . ?
C4 C5 C6 119.0(6) . . ?
C4 C5 H5 120.5 . . ?
C6 C5 H5 120.5 . . ?
C5 C6 C1 119.6(5) . . ?
C5 C6 C7 121.3(5) . . ?
C1 C6 C7 118.9(5) . . ?
O1 C7 C8 119.0(5) . . ?
O1 C7 C6 119.3(5) . . ?
C8 C7 C6 121.6(4) . . ?
N1 C8 C9 110.1(5) . . ?
N1 C8 C7 116.6(4) . . ?
C9 C8 C7 133.2(5) . . ?
C8 C9 C10 106.1(5) . . ?
C8 C9 C16 128.8(5) . . ?
C10 C9 C16 124.9(4) . . ?
C15 C10 C11 117.1(5) . . ?
C15 C10 C9 134.8(5) . . ?
C11 C10 C9 108.0(4) . . ?
C12 C11 N1 131.1(5) . . ?
C12 C11 C10 123.2(5) . . ?
N1 C11 C10 105.7(5) . . ?
C13 C12 C11 117.6(6) . . ?
C13 C12 H12 121.2 . . ?
C11 C12 H12 121.2 . . ?
C12 C13 C14 120.1(6) . . ?
C12 C13 H13 119.9 . . ?
C14 C13 H13 119.9 . . ?
C15 C14 C13 121.5(6) . . ?
C15 C14 H14 119.3 . . ?
C13 C14 H14 119.3 . . ?
C14 C15 C10 120.5(6) . . ?
C14 C15 H15 119.8 . . ?
C10 C15 H15 119.8 . . ?
C17 C16 C9 114.6(5) . . ?
C17 C16 H16A 108.6 . . ?
C9 C16 H16A 108.6 . . ?
C17 C16 H16B 108.6 . . ?
C9 C16 H16B 108.6 . . ?
H16A C16 H16B 107.6 . . ?
O2 C17 O3 121.9(5) . . ?
O2 C17 C16 125.0(6) . . ?
O3 C17 C16 113.0(6) . . ?
O3 C18 C19 107.0(5) . . ?
O3 C18 H18A 110.3 . . ?
C19 C18 H18A 110.3 . . ?
O3 C18 H18B 110.3 . . ?
C19 C18 H18B 110.3 . . ?
H18A C18 H18B 108.6 . . ?
C18 C19 H19A 109.5 . . ?
C18 C19 H19B 109.5 . . ?
H19A C19 H19B 109.5 . . ?
C18 C19 H19C 109.5 . . ?
H19A C19 H19C 109.5 . . ?
H19B C19 H19C 109.5 . . ?
C8 N1 C11 110.0(4) . . ?
C8 N1 H1A 125.0 . . ?
C11 N1 H1A 125.0 . . ?
C17 O3 C18 117.2(5) . . ?

loop_
_geom_bond_atom_site_label_1
_geom_bond_atom_site_label_2
_geom_bond_distance
_geom_bond_site_symmetry_2
_geom_bond_publ_flag
C1 C2 1.375(8) . ?
C1 C6 1.387(7) . ?
C1 H1 0.9500 . ?
C2 C3 1.376(8) . ?
C2 H2 0.9500 . ?
C3 C4 1.367(8) . ?
C3 H3 0.9500 . ?
C4 C5 1.378(7) . ?
C4 H4 0.9500 . ?
C5 C6 1.381(6) . ?
C5 H5 0.9500 . ?
C6 C7 1.488(7) . ?
C7 O1 1.237(5) . ?
C7 C8 1.476(7) . ?
C8 N1 1.359(6) . ?
C8 C9 1.378(6) . ?
C9 C10 1.425(8) . ?
C9 C16 1.503(7) . ?
C10 C15 1.394(7) . ?
C10 C11 1.426(7) . ?
C11 C12 1.376(8) . ?
C11 N1 1.386(6) . ?
C12 C13 1.371(8) . ?
C12 H12 0.9500 . ?
C13 C14 1.427(8) . ?
C13 H13 0.9500 . ?
C14 C15 1.340(8) . ?
C14 H14 0.9500 . ?
C15 H15 0.9500 . ?
C16 C17 1.484(7) . ?
C16 H16A 0.9900 . ?
C16 H16B 0.9900 . ?
C17 O2 1.191(7) . ?
C17 O3 1.323(7) . ?
C18 O3 1.451(6) . ?
C18 C19 1.505(8) . ?
C18 H18A 0.9900 . ?
C18 H18B 0.9900 . ?
C19 H19A 0.9800 . ?
C19 H19B 0.9800 . ?
C19 H19C 0.9800 . ?
N1 H1A 0.8800 . ?
